data_7041055
loop_
_publ_author_name
'Wei, Yongqin'
'Sa, Rongjian'
'Wu, Kechen'

_publ_section_title
;
 A highly stable and white-light-emitting Eu(iii) MOF.
;
_journal_issue 46
_journal_name_full 'Dalton transactions (Cambridge, England : 2003)'
_journal_page_first 18661
_journal_page_last 18667
_journal_paper_doi 10.1039/c6dt03655d
_journal_volume 45
_journal_year 2016
_chemical_formula_sum 'C19 H17 Eu N4 O10 S2'
_chemical_formula_weight 677.45
_chemical_name_systematic
; 
 ? 
;
_space_group_IT_number 14
_symmetry_cell_setting monoclinic
_symmetry_space_group_name_Hall '-P 2ybc'
_symmetry_space_group_name_H-M 'P 1 21/c 1'
_atom_sites_solution_hydrogens geom
_atom_sites_solution_primary direct
_atom_sites_solution_secondary difmap
_audit_creation_method SHELXL-97
_audit_update_record
;
2016-09-20 deposited with the CCDC.
2016-10-26 downloaded from the CCDC.
;
_cell_angle_alpha 90.00
_cell_angle_beta 96.088(3)
_cell_angle_gamma 90.00
_cell_formula_units_Z 4
_cell_length_a 10.4989(19)
_cell_length_b 7.0047(13)
_cell_length_c 30.274(6)
_cell_measurement_reflns_used 5527
_cell_measurement_temperature 293(2)
_cell_measurement_theta_max 27.4758
_cell_measurement_theta_min 3.2074
_cell_volume 2213.8(7)
_computing_cell_refinement 'CrystalClear (Rigaku Inc., 2007)'
_computing_data_collection 'CrystalClear (Rigaku Inc., 2007)'
_computing_data_reduction 'CrystalClear (Rigaku Inc., 2007)'
_computing_molecular_graphics 'Bruker SHELXTL'
_computing_publication_material 'Bruker SHELXTL'
_computing_structure_refinement 'SHELXL-97 (Sheldrick, 1997)'
_computing_structure_solution 'SHELXS-97 (Sheldrick, 1990)'
_diffrn_ambient_temperature 293(2)
_diffrn_measured_fraction_theta_full 0.991
_diffrn_measured_fraction_theta_max 0.991
_diffrn_measurement_device_type CCD_Profile_fitting
_diffrn_measurement_method '\w scan'
_diffrn_radiation_monochromator graphite
_diffrn_radiation_source 'fine-focus sealed tube'
_diffrn_radiation_type MoK\a
_diffrn_radiation_wavelength 0.71073
_diffrn_reflns_av_R_equivalents 0.0275
_diffrn_reflns_av_sigmaI/netI 0.0271
_diffrn_reflns_limit_h_max 9
_diffrn_reflns_limit_h_min -13
_diffrn_reflns_limit_k_max 9
_diffrn_reflns_limit_k_min -8
_diffrn_reflns_limit_l_max 39
_diffrn_reflns_limit_l_min -39
_diffrn_reflns_number 16145
_diffrn_reflns_theta_full 27.48
_diffrn_reflns_theta_max 27.48
_diffrn_reflns_theta_min 2.25
_diffrn_standards_decay_% 0
_diffrn_standards_interval_count 0
_diffrn_standards_interval_time 0
_diffrn_standards_number 0
_exptl_absorpt_coefficient_mu 3.089
_exptl_absorpt_correction_T_max 0.892
_exptl_absorpt_correction_T_min 0.843
_exptl_absorpt_correction_type multi-scan
_exptl_absorpt_process_details 'Sphere (Rigaku CrystalClear)'
_exptl_crystal_colour Yellow
_exptl_crystal_density_diffrn 2.032
_exptl_crystal_density_method 'not measured'
_exptl_crystal_description Prism
_exptl_crystal_F_000 1336
_exptl_crystal_size_max 0.236
_exptl_crystal_size_mid 0.046
_exptl_crystal_size_min 0.037
_refine_diff_density_max 1.117
_refine_diff_density_min -1.404
_refine_diff_density_rms 0.332
_refine_ls_extinction_method none
_refine_ls_goodness_of_fit_ref 1.028
_refine_ls_hydrogen_treatment mixed
_refine_ls_matrix_type full
_refine_ls_number_parameters 349
_refine_ls_number_reflns 5028
_refine_ls_number_restraints 2
_refine_ls_restrained_S_all 1.028
_refine_ls_R_factor_all 0.0355
_refine_ls_R_factor_gt 0.0283
_refine_ls_shift/su_max 0.004
_refine_ls_shift/su_mean 0.000
_refine_ls_structure_factor_coef Fsqd
_refine_ls_weighting_details 'calc w=1/[\s^2^(Fo^2^)+(0.0839P)^2^+0.8366P] where P=(Fo^2^+2Fc^2^)/3'
_refine_ls_weighting_scheme calc
_refine_ls_wR_factor_gt 0.0893
_refine_ls_wR_factor_ref 0.1103
_reflns_number_gt 4547
_reflns_number_total 5028
_reflns_threshold_expression >2sigma(I)
_cod_data_source_file c6dt03655d2.cif
_cod_data_source_block 14
_cod_depositor_comments
;
The following automatic conversions were performed:

'_exptl_absorpt_correction_type' value 'Multi-scan' changed to
'multi-scan' according to
/usr/data/users/saulius/crontab/automatic-downloads/rss-feeds/RSC/lib/dictionaries/cif_core.dic
dictionary named 'cif_core.dic' version 2.4.2 from 2011-04-26.

Automatic conversion script
Id: cif_fix_values 4268 2015-11-12 08:31:59Z antanas 

 Adding full bibliography for 7041055--7041056.cif.
;
_cod_original_cell_volume 2213.9(7)
_cod_original_sg_symbol_H-M P2(1)/c
_cod_database_code 7041055

loop_
_symmetry_equiv_pos_as_xyz
'x, y, z'
'-x, y+1/2, -z+1/2'
'-x, -y, -z'
'x, -y-1/2, z-1/2'

loop_
_atom_site_label
_atom_site_type_symbol
_atom_site_fract_x
_atom_site_fract_y
_atom_site_fract_z
_atom_site_U_iso_or_equiv
_atom_site_adp_type
_atom_site_occupancy
_atom_site_symmetry_multiplicity
_atom_site_calc_flag
_atom_site_refinement_flags
Eu1 Eu -0.475890(17) 1.47430(3) 0.939567(6) 0.01546(10) Uani 1 1 d .
O8 O -0.4263(3) 1.6444(4) 1.00302(9) 0.0209(6) Uani 1 1 d .
H8A H -0.3724 1.7501 1.0052 0.025 Uiso 1 1 calc R
O7 O -0.2728(3) 1.6099(6) 0.92215(13) 0.0342(8) Uani 1 1 d .
N2 N -0.5097(3) 1.4603(5) 0.85337(13) 0.0213(7) Uani 1 1 d .
O9 O -0.2904(3) 1.2757(5) 0.96957(12) 0.0263(7) Uani 1 1 d .
N1 N -0.7084(3) 1.4841(5) 0.90396(13) 0.0183(7) Uani 1 1 d .
N3 N -0.9965(3) 1.5226(5) 0.76465(12) 0.0213(7) Uani 1 1 d .
C5 C -0.8832(4) 1.5033(6) 0.79134(15) 0.0203(8) Uani 1 1 d .
C4 C -0.8628(4) 1.5092(6) 0.83897(15) 0.0185(8) Uani 1 1 d .
C11 C -0.7357(4) 1.4881(5) 0.85896(13) 0.0160(7) Uani 1 1 d .
S2 S -0.88728(10) 1.55044(16) 0.62052(4) 0.0247(2) Uani 1 1 d .
O6 O -0.8134(3) 1.3794(5) 0.63430(11) 0.0327(7) Uani 1 1 d .
O5 O -0.8348(3) 1.7184(5) 0.64236(13) 0.0395(8) Uani 1 1 d .
C15 C -1.0420(4) 1.5165(6) 0.63937(15) 0.0207(8) Uani 1 1 d .
O4 O -0.9089(3) 1.5689(6) 0.57243(11) 0.0409(9) Uani 1 1 d .
N4 N -0.8365(4) 1.4680(5) 0.72312(13) 0.0259(8) Uani 1 1 d .
H4A H -0.7975 1.4477 0.7000 0.031 Uiso 1 1 calc R
C1 C -0.8048(4) 1.5013(6) 0.92877(15) 0.0229(9) Uani 1 1 d .
H1A H -0.7862 1.4965 0.9595 0.027 Uiso 1 1 calc R
C14 C -1.0611(4) 1.5023(6) 0.68457(14) 0.0202(8) Uani 1 1 d .
C6 C -0.7827(4) 1.4718(6) 0.76589(15) 0.0223(8) Uani 1 1 d .
C12 C -0.6302(4) 1.4675(5) 0.83183(14) 0.0183(8) Uani 1 1 d .
C2 C -0.9322(4) 1.5262(6) 0.91149(16) 0.0250(9) Uani 1 1 d .
H2A H -0.9962 1.5404 0.9303 0.030 Uiso 1 1 calc R
C19 C -1.1878(4) 1.4867(6) 0.69534(15) 0.0262(9) Uani 1 1 d .
H19A H -1.2027 1.4810 0.7251 0.031 Uiso 1 1 calc R
C7 C -0.6528(4) 1.4517(6) 0.78518(15) 0.0219(8) Uani 1 1 d .
C13 C -0.9636(4) 1.5022(6) 0.72384(14) 0.0212(8) Uani 1 1 d .
C10 C -0.4125(4) 1.4326(7) 0.82932(15) 0.0276(9) Uani 1 1 d .
H10A H -0.3298 1.4302 0.8438 0.033 Uiso 1 1 calc R
C8 C -0.5487(4) 1.4201(8) 0.76089(15) 0.0348(11) Uani 1 1 d .
H8B H -0.5605 1.4081 0.7301 0.042 Uiso 1 1 calc R
C3 C -0.9614(4) 1.5292(6) 0.86612(15) 0.0233(9) Uani 1 1 d .
H3B H -1.0457 1.5445 0.8537 0.028 Uiso 1 1 calc R
S1 S -1.40179(10) 1.47599(13) 0.57722(3) 0.0185(2) Uani 1 1 d .
O1 O -1.4696(3) 1.3008(4) 0.58594(10) 0.0271(7) Uani 1 1 d .
O3 O -1.3492(3) 1.4784(4) 0.53476(11) 0.0278(7) Uani 1 1 d .
C17 C -1.2692(4) 1.4876(5) 0.61845(15) 0.0193(8) Uani 1 1 d .
C18 C -1.1459(4) 1.5083(6) 0.60665(14) 0.0205(8) Uani 1 1 d .
H18A H -1.1325 1.5168 0.5768 0.025 Uiso 1 1 calc R
C16 C -1.2907(4) 1.4796(7) 0.66294(15) 0.0263(10) Uani 1 1 d .
H16A H -1.3737 1.4696 0.6708 0.032 Uiso 1 1 calc R
O2 O -1.4790(3) 1.6421(4) 0.58453(10) 0.0232(6) Uani 1 1 d .
C9 C -0.4287(5) 1.4072(10) 0.78351(17) 0.0439(14) Uani 1 1 d .
H9B H -0.3583 1.3814 0.7682 0.053 Uiso 1 1 calc R
O10 O -0.0897(7) 1.7656(9) 0.99018(19) 0.0793(16) Uani 1 1 d D
H5 H -0.067(14) 1.877(10) 0.982(5) 0.18(6) Uiso 1 1 d D
H3 H -0.303(5) 1.207(8) 0.990(2) 0.037(16) Uiso 1 1 d .
H4 H -0.243(5) 1.224(9) 0.956(2) 0.037(17) Uiso 1 1 d .
H6 H -0.020(9) 1.79(3) 1.008(5) 0.26(10) Uiso 1 1 d D
H1 H -0.262(5) 1.681(8) 0.9077(18) 0.026(15) Uiso 1 1 d .
H2 H -0.218(7) 1.667(12) 0.946(3) 0.09(3) Uiso 1 1 d .

loop_
_atom_site_aniso_label
_atom_site_aniso_U_11
_atom_site_aniso_U_22
_atom_site_aniso_U_33
_atom_site_aniso_U_23
_atom_site_aniso_U_13
_atom_site_aniso_U_12
Eu1 0.01583(13) 0.01427(14) 0.01552(14) 0.00113(6) -0.00186(8) -0.00004(6)
O8 0.0261(14) 0.0184(14) 0.0179(13) -0.0012(11) 0.0008(10) -0.0060(11)
O7 0.0266(17) 0.035(2) 0.041(2) 0.0168(18) 0.0043(14) -0.0052(15)
N2 0.0154(16) 0.0233(19) 0.0246(18) 0.0049(14) -0.0005(13) 0.0031(13)
O9 0.0259(16) 0.0260(17) 0.0276(17) 0.0051(14) 0.0051(12) 0.0078(13)
N1 0.0161(17) 0.0170(16) 0.0211(18) -0.0001(13) -0.0016(13) -0.0018(12)
N3 0.0198(18) 0.0285(19) 0.0146(17) -0.0021(13) -0.0027(13) 0.0007(13)
C5 0.019(2) 0.023(2) 0.018(2) -0.0010(15) -0.0012(16) 0.0007(15)
C4 0.0167(19) 0.0180(19) 0.020(2) -0.0008(14) -0.0010(15) 0.0035(14)
C11 0.0167(19) 0.0139(17) 0.0169(18) 0.0020(13) -0.0014(14) 0.0006(13)
S2 0.0200(5) 0.0311(6) 0.0234(5) -0.0003(4) 0.0044(4) -0.0038(4)
O6 0.0319(17) 0.038(2) 0.0292(17) -0.0021(15) 0.0088(13) 0.0075(15)
O5 0.0304(18) 0.0326(19) 0.056(2) -0.0018(17) 0.0045(15) -0.0126(15)
C15 0.020(2) 0.022(2) 0.021(2) -0.0017(15) 0.0022(16) -0.0018(14)
O4 0.0338(19) 0.066(3) 0.0235(17) 0.0076(17) 0.0080(13) -0.0076(18)
N4 0.0215(19) 0.038(2) 0.0176(18) -0.0029(15) -0.0005(14) 0.0058(15)
C1 0.025(2) 0.027(2) 0.017(2) -0.0006(15) 0.0003(16) 0.0019(16)
C14 0.022(2) 0.0203(19) 0.017(2) -0.0017(14) -0.0021(15) -0.0019(15)
C6 0.022(2) 0.025(2) 0.019(2) -0.0006(15) -0.0001(16) 0.0011(16)
C12 0.0164(18) 0.0178(19) 0.020(2) 0.0018(14) -0.0009(14) 0.0031(14)
C2 0.019(2) 0.037(3) 0.020(2) -0.0019(17) 0.0063(16) 0.0024(16)
C19 0.024(2) 0.036(2) 0.018(2) -0.0002(17) 0.0010(17) -0.0021(17)
C7 0.0184(19) 0.027(2) 0.021(2) 0.0025(16) 0.0026(15) 0.0034(16)
C13 0.022(2) 0.027(2) 0.0132(19) 0.0018(15) -0.0033(16) 0.0003(15)
C10 0.0158(19) 0.039(3) 0.028(2) 0.0012(19) 0.0012(16) 0.0064(18)
C8 0.028(2) 0.055(3) 0.021(2) 0.001(2) 0.0049(17) 0.005(2)
C3 0.016(2) 0.029(2) 0.024(2) -0.0003(16) -0.0011(16) 0.0024(15)
S1 0.0212(5) 0.0135(5) 0.0191(5) -0.0017(3) -0.0053(4) 0.0006(3)
O1 0.0305(16) 0.0155(14) 0.0324(17) -0.0014(12) -0.0100(12) -0.0039(12)
O3 0.0367(19) 0.0270(17) 0.0181(15) -0.0030(12) -0.0041(13) 0.0064(13)
C17 0.0185(19) 0.0151(18) 0.023(2) 0.0008(14) -0.0047(15) -0.0025(14)
C18 0.027(2) 0.0186(19) 0.0154(19) -0.0011(14) -0.0010(16) -0.0008(15)
C16 0.017(2) 0.041(3) 0.021(2) 0.0025(17) 0.0011(16) -0.0015(16)
O2 0.0279(15) 0.0148(14) 0.0262(15) -0.0014(11) -0.0011(11) 0.0017(11)
C9 0.023(2) 0.078(4) 0.032(3) 0.009(3) 0.0098(18) 0.013(3)
O10 0.106(4) 0.081(4) 0.051(3) -0.001(3) 0.009(3) -0.035(3)

loop_
_atom_type_symbol
_atom_type_description
_atom_type_scat_dispersion_real
_atom_type_scat_dispersion_imag
_atom_type_scat_source
C C 0.0033 0.0016 'International Tables Vol C Tables 4.2.6.8 and 6.1.1.4'
H H 0.0000 0.0000 'International Tables Vol C Tables 4.2.6.8 and 6.1.1.4'
N N 0.0061 0.0033 'International Tables Vol C Tables 4.2.6.8 and 6.1.1.4'
O O 0.0106 0.0060 'International Tables Vol C Tables 4.2.6.8 and 6.1.1.4'
S S 0.1246 0.1234 'International Tables Vol C Tables 4.2.6.8 and 6.1.1.4'
Eu Eu -0.1578 3.6682 'International Tables Vol C Tables 4.2.6.8 and 6.1.1.4'

loop_
_geom_angle_atom_site_label_1
_geom_angle_atom_site_label_2
_geom_angle_atom_site_label_3
_geom_angle
_geom_angle_site_symmetry_1
_geom_angle_site_symmetry_3
O8 Eu1 O8 68.06(12) 3_487 .
O8 Eu1 O7 141.67(11) 3_487 .
O8 Eu1 O7 81.47(12) . .
O8 Eu1 O1 118.16(11) 3_487 2_356
O8 Eu1 O1 78.63(10) . 2_356
O7 Eu1 O1 75.53(12) . 2_356
O8 Eu1 O2 78.03(10) 3_487 2_346
O8 Eu1 O2 139.74(10) . 2_346
O7 Eu1 O2 116.57(12) . 2_346
O1 Eu1 O2 138.74(10) 2_356 2_346
O8 Eu1 O9 85.15(11) 3_487 .
O8 Eu1 O9 83.36(11) . .
O7 Eu1 O9 68.19(12) . .
O1 Eu1 O9 141.42(11) 2_356 .
O2 Eu1 O9 72.48(10) 2_346 .
O8 Eu1 N1 81.02(11) 3_487 .
O8 Eu1 N1 117.63(11) . .
O7 Eu1 N1 135.50(12) . .
O1 Eu1 N1 70.35(10) 2_356 .
O2 Eu1 N1 75.91(10) 2_346 .
O9 Eu1 N1 147.48(11) . .
O8 Eu1 N2 136.98(11) 3_487 .
O8 Eu1 N2 149.67(11) . .
O7 Eu1 N2 80.06(12) . .
O1 Eu1 N2 73.58(10) 2_356 .
O2 Eu1 N2 70.50(10) 2_346 .
O9 Eu1 N2 111.38(11) . .
N1 Eu1 N2 63.62(12) . .
O8 Eu1 Eu1 34.07(7) 3_487 3_487
O8 Eu1 Eu1 33.99(7) . 3_487
O7 Eu1 Eu1 112.53(10) . 3_487
O1 Eu1 Eu1 99.52(8) 2_356 3_487
O2 Eu1 Eu1 109.63(7) 2_346 3_487
O9 Eu1 Eu1 83.06(8) . 3_487
N1 Eu1 Eu1 100.72(9) . 3_487
N2 Eu1 Eu1 164.14(8) . 3_487
Eu1 O8 Eu1 111.94(11) 3_487 .
Eu1 O8 H8A 124.0 3_487 .
Eu1 O8 H8A 124.0 . .
Eu1 O7 H1 130(5) . .
Eu1 O7 H2 118(5) . .
H1 O7 H2 93(6) . .
C10 N2 C12 118.1(4) . .
C10 N2 Eu1 121.6(3) . .
C12 N2 Eu1 120.1(3) . .
Eu1 O9 H3 115(4) . .
Eu1 O9 H4 126(4) . .
H3 O9 H4 108(6) . .
C1 N1 C11 118.1(4) . .
C1 N1 Eu1 120.9(3) . .
C11 N1 Eu1 120.8(3) . .
C13 N3 C5 104.1(4) . .
N3 C5 C6 110.6(4) . .
N3 C5 C4 128.1(4) . .
C6 C5 C4 121.4(4) . .
C3 C4 C11 118.9(4) . .
C3 C4 C5 123.6(4) . .
C11 C4 C5 117.4(4) . .
N1 C11 C4 121.3(4) . .
N1 C11 C12 118.0(4) . .
C4 C11 C12 120.6(4) . .
O5 S2 O4 113.6(2) . .
O5 S2 O6 112.0(2) . .
O4 S2 O6 112.3(2) . .
O5 S2 C15 106.2(2) . .
O4 S2 C15 106.2(2) . .
O6 S2 C15 105.7(2) . .
C18 C15 C14 120.4(4) . .
C18 C15 S2 116.5(3) . .
C14 C15 S2 123.1(3) . .
C6 N4 C13 107.0(4) . .
C6 N4 H4A 126.5 . .
C13 N4 H4A 126.5 . .
N1 C1 C2 123.9(4) . .
N1 C1 H1A 118.1 . .
C2 C1 H1A 118.1 . .
C15 C14 C19 117.8(4) . .
C15 C14 C13 128.4(4) . .
C19 C14 C13 113.8(4) . .
N4 C6 C5 105.6(4) . .
N4 C6 C7 132.0(4) . .
C5 C6 C7 122.4(4) . .
N2 C12 C7 121.7(4) . .
N2 C12 C11 117.2(4) . .
C7 C12 C11 121.0(4) . .
C3 C2 C1 118.7(4) . .
C3 C2 H2A 120.7 . .
C1 C2 H2A 120.7 . .
C16 C19 C14 121.7(4) . .
C16 C19 H19A 119.1 . .
C14 C19 H19A 119.1 . .
C8 C7 C12 118.7(4) . .
C8 C7 C6 124.4(4) . .
C12 C7 C6 116.9(4) . .
N3 C13 N4 112.8(4) . .
N3 C13 C14 121.4(4) . .
N4 C13 C14 125.6(4) . .
N2 C10 C9 123.0(4) . .
N2 C10 H10A 118.5 . .
C9 C10 H10A 118.5 . .
C9 C8 C7 118.4(4) . .
C9 C8 H8B 120.8 . .
C7 C8 H8B 120.8 . .
C2 C3 C4 119.1(4) . .
C2 C3 H3B 120.5 . .
C4 C3 H3B 120.5 . .
O2 S1 O3 113.41(18) . .
O2 S1 O1 110.9(2) . .
O3 S1 O1 114.16(19) . .
O2 S1 C17 105.44(18) . .
O3 S1 C17 106.2(2) . .
O1 S1 C17 105.88(18) . .
S1 O1 Eu1 145.8(2) . 2_346
C18 C17 C16 120.4(4) . .
C18 C17 S1 120.6(3) . .
C16 C17 S1 119.0(3) . .
C17 C18 C15 120.2(4) . .
C17 C18 H18A 119.9 . .
C15 C18 H18A 119.9 . .
C19 C16 C17 119.5(4) . .
C19 C16 H16A 120.3 . .
C17 C16 H16A 120.3 . .
S1 O2 Eu1 143.59(19) . 2_356
C8 C9 C10 119.9(4) . .
C8 C9 H9B 120.1 . .
C10 C9 H9B 120.1 . .
H5 O10 H6 78(10) . .

loop_
_geom_bond_atom_site_label_1
_geom_bond_atom_site_label_2
_geom_bond_distance
_geom_bond_site_symmetry_2
Eu1 O8 2.268(3) 3_487
Eu1 O8 2.274(3) .
Eu1 O7 2.442(3) .
Eu1 O1 2.462(3) 2_356
Eu1 O2 2.469(3) 2_346
Eu1 O9 2.485(3) .
Eu1 N1 2.562(4) .
Eu1 N2 2.598(4) .
Eu1 Eu1 3.7641(8) 3_487
O8 Eu1 2.268(3) 3_487
O8 H8A 0.9300 .
O7 H1 0.68(6) .
O7 H2 0.97(8) .
N2 C10 1.330(6) .
N2 C12 1.361(5) .
O9 H3 0.82(6) .
O9 H4 0.78(6) .
N1 C1 1.329(6) .
N1 C11 1.363(5) .
N3 C13 1.325(6) .
N3 C5 1.372(6) .
C5 C6 1.389(6) .
C5 C4 1.436(6) .
C4 C3 1.395(6) .
C4 C11 1.413(6) .
C11 C12 1.455(6) .
S2 O5 1.431(4) .
S2 O4 1.455(4) .
S2 O6 1.464(4) .
S2 C15 1.794(5) .
C15 C18 1.395(6) .
C15 C14 1.407(6) .
N4 C6 1.357(6) .
N4 C13 1.358(6) .
N4 H4A 0.8600 .
C1 C2 1.395(6) .
C1 H1A 0.9300 .
C14 C19 1.408(6) .
C14 C13 1.484(6) .
C6 C7 1.432(6) .
C12 C7 1.411(6) .
C2 C3 1.375(7) .
C2 H2A 0.9300 .
C19 C16 1.381(6) .
C19 H19A 0.9300 .
C7 C8 1.398(6) .
C10 C9 1.391(7) .
C10 H10A 0.9300 .
C8 C9 1.372(6) .
C8 H8B 0.9300 .
C3 H3B 0.9300 .
S1 O2 1.448(3) .
S1 O3 1.452(4) .
S1 O1 1.457(3) .
S1 C17 1.770(4) .
O1 Eu1 2.462(3) 2_346
C17 C18 1.386(6) .
C17 C16 1.390(6) .
C18 H18A 0.9300 .
C16 H16A 0.9300 .
O2 Eu1 2.469(3) 2_356
C9 H9B 0.9300 .
O10 H5 0.86(2) .
O10 H6 0.86(2) .

loop_
_geom_hbond_atom_site_label_D
_geom_hbond_atom_site_label_H
_geom_hbond_atom_site_label_A
_geom_hbond_distance_DH
_geom_hbond_distance_HA
_geom_hbond_distance_DA
_geom_hbond_angle_DHA
_geom_hbond_site_symmetry_A
O8 H8A O3 0.93 2.10 2.897(4) 142.3 4_696
N4 H4A O6 0.86 2.03 2.795(5) 147.0 .
O10 H5 O4 0.86(2) 2.12(9) 2.846(8) 142(13) 2_456
O9 H3 O3 0.82(6) 1.96(6) 2.776(5) 172(5) 4_686
O9 H4 O4 0.78(6) 2.18(6) 2.943(5) 170(6) 2_446
O7 H1 O6 0.68(6) 2.09(6) 2.762(5) 168(6) 2_456
O7 H2 O10 0.97(8) 1.92(8) 2.879(7) 172(7) .

loop_
_geom_torsion_atom_site_label_1
_geom_torsion_atom_site_label_2
_geom_torsion_atom_site_label_3
_geom_torsion_atom_site_label_4
_geom_torsion
_geom_torsion_site_symmetry_1
_geom_torsion_site_symmetry_4
O8 Eu1 O8 Eu1 0.0 3_487 3_487
O7 Eu1 O8 Eu1 -156.28(15) . 3_487
O1 Eu1 O8 Eu1 126.87(14) 2_356 3_487
O2 Eu1 O8 Eu1 -34.8(2) 2_346 3_487
O9 Eu1 O8 Eu1 -87.42(13) . 3_487
N1 Eu1 O8 Eu1 66.37(15) . 3_487
N2 Eu1 O8 Eu1 150.73(16) . 3_487
O8 Eu1 N2 C10 -136.1(3) 3_487 .
O8 Eu1 N2 C10 85.5(4) . .
O7 Eu1 N2 C10 32.2(4) . .
O1 Eu1 N2 C10 109.9(4) 2_356 .
O2 Eu1 N2 C10 -90.7(4) 2_346 .
O9 Eu1 N2 C10 -29.5(4) . .
N1 Eu1 N2 C10 -174.2(4) . .
Eu1 Eu1 N2 C10 176.0(3) 3_487 .
O8 Eu1 N2 C12 39.0(4) 3_487 .
O8 Eu1 N2 C12 -99.3(3) . .
O7 Eu1 N2 C12 -152.6(3) . .
O1 Eu1 N2 C12 -74.9(3) 2_356 .
O2 Eu1 N2 C12 84.4(3) 2_346 .
O9 Eu1 N2 C12 145.7(3) . .
N1 Eu1 N2 C12 0.9(3) . .
Eu1 Eu1 N2 C12 -8.9(5) 3_487 .
O8 Eu1 N1 C1 27.2(3) 3_487 .
O8 Eu1 N1 C1 -32.1(3) . .
O7 Eu1 N1 C1 -139.2(3) . .
O1 Eu1 N1 C1 -97.1(3) 2_356 .
O2 Eu1 N1 C1 107.0(3) 2_346 .
O9 Eu1 N1 C1 93.2(4) . .
N2 Eu1 N1 C1 -178.0(3) . .
Eu1 Eu1 N1 C1 -0.7(3) 3_487 .
O8 Eu1 N1 C11 -158.4(3) 3_487 .
O8 Eu1 N1 C11 142.2(3) . .
O7 Eu1 N1 C11 35.1(4) . .
O1 Eu1 N1 C11 77.3(3) 2_356 .
O2 Eu1 N1 C11 -78.6(3) 2_346 .
O9 Eu1 N1 C11 -92.4(3) . .
N2 Eu1 N1 C11 -3.6(3) . .
Eu1 Eu1 N1 C11 173.6(3) 3_487 .
C13 N3 C5 C6 0.2(5) . .
C13 N3 C5 C4 -178.7(4) . .
N3 C5 C4 C3 2.6(7) . .
C6 C5 C4 C3 -176.1(4) . .
N3 C5 C4 C11 -179.1(4) . .
C6 C5 C4 C11 2.1(6) . .
C1 N1 C11 C4 -0.3(5) . .
Eu1 N1 C11 C4 -174.8(3) . .
C1 N1 C11 C12 -179.5(3) . .
Eu1 N1 C11 C12 6.0(4) . .
C3 C4 C11 N1 1.1(6) . .
C5 C4 C11 N1 -177.3(4) . .
C3 C4 C11 C12 -179.8(4) . .
C5 C4 C11 C12 1.9(6) . .
O5 S2 C15 C18 123.2(3) . .
O4 S2 C15 C18 1.9(4) . .
O6 S2 C15 C18 -117.6(3) . .
O5 S2 C15 C14 -55.5(4) . .
O4 S2 C15 C14 -176.7(4) . .
O6 S2 C15 C14 63.7(4) . .
C11 N1 C1 C2 -1.0(6) . .
Eu1 N1 C1 C2 173.5(3) . .
C18 C15 C14 C19 -2.2(6) . .
S2 C15 C14 C19 176.4(3) . .
C18 C15 C14 C13 178.1(4) . .
S2 C15 C14 C13 -3.3(6) . .
C13 N4 C6 C5 1.8(5) . .
C13 N4 C6 C7 -177.6(4) . .
N3 C5 C6 N4 -1.3(5) . .
C4 C5 C6 N4 177.7(4) . .
N3 C5 C6 C7 178.2(4) . .
C4 C5 C6 C7 -2.8(7) . .
C10 N2 C12 C7 -1.8(6) . .
Eu1 N2 C12 C7 -177.1(3) . .
C10 N2 C12 C11 176.9(4) . .
Eu1 N2 C12 C11 1.6(5) . .
N1 C11 C12 N2 -4.9(5) . .
C4 C11 C12 N2 175.9(3) . .
N1 C11 C12 C7 173.8(4) . .
C4 C11 C12 C7 -5.4(6) . .
N1 C1 C2 C3 1.4(7) . .
C15 C14 C19 C16 1.9(6) . .
C13 C14 C19 C16 -178.3(4) . .
N2 C12 C7 C8 2.7(6) . .
C11 C12 C7 C8 -176.0(4) . .
N2 C12 C7 C6 -176.7(4) . .
C11 C12 C7 C6 4.7(6) . .
N4 C6 C7 C8 -0.6(8) . .
C5 C6 C7 C8 -179.9(5) . .
N4 C6 C7 C12 178.7(4) . .
C5 C6 C7 C12 -0.7(6) . .
C5 N3 C13 N4 1.0(5) . .
C5 N3 C13 C14 176.4(4) . .
C6 N4 C13 N3 -1.9(5) . .
C6 N4 C13 C14 -177.0(4) . .
C15 C14 C13 N3 167.6(4) . .
C19 C14 C13 N3 -12.1(6) . .
C15 C14 C13 N4 -17.7(7) . .
C19 C14 C13 N4 162.6(4) . .
C12 N2 C10 C9 -1.3(7) . .
Eu1 N2 C10 C9 174.0(4) . .
C12 C7 C8 C9 -0.5(8) . .
C6 C7 C8 C9 178.8(5) . .
C1 C2 C3 C4 -0.6(6) . .
C11 C4 C3 C2 -0.6(6) . .
C5 C4 C3 C2 177.6(4) . .
O2 S1 O1 Eu1 137.0(3) . 2_346
O3 S1 O1 Eu1 7.4(4) . 2_346
C17 S1 O1 Eu1 -109.1(3) . 2_346
O2 S1 C17 C18 -116.7(3) . .
O3 S1 C17 C18 3.9(4) . .
O1 S1 C17 C18 125.7(3) . .
O2 S1 C17 C16 62.0(4) . .
O3 S1 C17 C16 -177.4(3) . .
O1 S1 C17 C16 -55.6(4) . .
C16 C17 C18 C15 1.6(6) . .
S1 C17 C18 C15 -179.7(3) . .
C14 C15 C18 C17 0.5(6) . .
S2 C15 C18 C17 -178.2(3) . .
C14 C19 C16 C17 0.1(7) . .
C18 C17 C16 C19 -1.9(7) . .
S1 C17 C16 C19 179.4(3) . .
O3 S1 O2 Eu1 -19.5(4) . 2_356
O1 S1 O2 Eu1 -149.5(2) . 2_356
C17 S1 O2 Eu1 96.3(3) . 2_356
C7 C8 C9 C10 -2.4(9) . .
N2 C10 C9 C8 3.4(9) . .
